data_7010491
loop_
_publ_author_name
'Bezombes, Jean Philippe'
'Hitchcock, Peter B.'
'Lappert, Michael F.'
'Merle, Philippe G.'

_publ_section_title
;
 Synthesis and structures of lithium N-trimethylsilyl- and
 -neopentyl-anilides and their Et2O and tmen adducts; crystal
 structures of [(Li{\m-N(Ph)R}-trans)2(\m-tmen)]\\infty
 (R&#x2005;=&#x2005;SiMe3 1 or CH2But 2) and
 [Li{\m-N(Ph)CH2But}(OEt2)]2&#x200A;&#x2020;
;
_journal_issue 6
_journal_name_full 'Journal of the Chemical Society, Dalton Transactions'
_journal_page_first 816
_journal_paper_doi 10.1039/b009724l
_journal_year 2001
_chemical_compound_source 'synthesis as described'
_chemical_formula_moiety 'C24 H44 Li2 N4 Si2'
_chemical_formula_structural 'C24 H44 LI2 N4 SI2'
_chemical_formula_sum 'C24 H44 Li2 N4 Si2'
_chemical_formula_weight 458.69
_chemical_name_common nov1699
_space_group_IT_number 14
_symmetry_cell_setting monoclinic
_symmetry_Int_Tables_number 14
_symmetry_space_group_name_Hall '-P 2ybc'
_symmetry_space_group_name_H-M 'P 1 21/c 1'
_atom_sites_solution_hydrogens geom
_atom_sites_solution_primary direct
_atom_sites_solution_secondary difmap
_audit_conform_dict_location ftp://ftp.iucr.org/cifdics/cif_core_2.1beta5.dic
_audit_conform_dict_name cif_core.dic
_audit_conform_dict_version 2.1beta5
_audit_creation_date 1999-11-15T13:44:18-00:00
_audit_creation_method 'WinGX routine CIF_UPDATE'
_cell_angle_alpha 90
_cell_angle_beta 118.617(6)
_cell_angle_gamma 90
_cell_formula_units_Z 2
_cell_length_a 9.2590(10)
_cell_length_b 18.225(2)
_cell_length_c 9.3338(7)
_cell_measurement_reflns_used 35812
_cell_measurement_temperature 173(2)
_cell_measurement_theta_max 22.986
_cell_measurement_theta_min 4.246
_cell_measurement_wavelength 0.71073
_cell_volume 1382.6(2)
_computing_cell_refinement 'HKL Scalepack (Otwinowski & Minor 1997)'
_computing_data_reduction 'HKL Denzo and Scalepack (Otwinowski & Minor 1997)'
_computing_molecular_graphics 'Ortep-3 for Windows (Farrugia, 1997)'
_computing_publication_material 'WinGX publication routines (Farrugia, 1999)'
_computing_structure_refinement 'SHELXL-97 (Sheldrick, 1997)'
_computing_structure_solution 'SHELXS-97 (Sheldrick, 1997)'
_diffrn_ambient_temperature 173(2)
_diffrn_measured_fraction_theta_full 0.985
_diffrn_measured_fraction_theta_max 0.985
_diffrn_measurement_device KappaCCD
_diffrn_measurement_method CCD
_diffrn_radiation_monochromator graphite
_diffrn_radiation_probe x-ray
_diffrn_radiation_type MoK\a
_diffrn_radiation_wavelength 0.71073
_diffrn_reflns_av_R_equivalents 0.1132
_diffrn_reflns_av_sigmaI/netI 0.0614
_diffrn_reflns_limit_h_max 10
_diffrn_reflns_limit_h_min -10
_diffrn_reflns_limit_k_max 20
_diffrn_reflns_limit_k_min -19
_diffrn_reflns_limit_l_max 10
_diffrn_reflns_limit_l_min -9
_diffrn_reflns_number 11797
_diffrn_reflns_theta_full 22.98
_diffrn_reflns_theta_max 22.98
_diffrn_reflns_theta_min 4.84
_exptl_absorpt_coefficient_mu 0.146
_exptl_crystal_colour colourless
_exptl_crystal_density_diffrn 1.102
_exptl_crystal_density_method 'not measured'
_exptl_crystal_description plate
_exptl_crystal_F_000 500
_exptl_crystal_size_max 0.2
_exptl_crystal_size_mid 0.1
_exptl_crystal_size_min 0.01
_refine_diff_density_max 0.28
_refine_diff_density_min -0.238
_refine_diff_density_rms 0.056
_refine_ls_extinction_method none
_refine_ls_goodness_of_fit_ref 1.186
_refine_ls_hydrogen_treatment mixed
_refine_ls_matrix_type full
_refine_ls_number_parameters 145
_refine_ls_number_reflns 1900
_refine_ls_number_restraints 0
_refine_ls_restrained_S_all 1.186
_refine_ls_R_factor_all 0.1079
_refine_ls_R_factor_gt 0.0815
_refine_ls_shift/su_max 0
_refine_ls_shift/su_mean 0
_refine_ls_structure_factor_coef Fsqd
_refine_ls_weighting_details 'calc w=1/[\s^2^(Fo^2^)+(0.0407P)^2^+3.7267P] where P=(Fo^2^+2Fc^2^)/3'
_refine_ls_weighting_scheme calc
_refine_ls_wR_factor_gt 0.189
_refine_ls_wR_factor_ref 0.2
_reflns_number_gt 1469
_reflns_number_total 1900
_reflns_threshold_expression >2sigma(I)
_cod_data_source_file b009724l.txt
_cod_data_source_block nov1699
_cod_original_sg_symbol_H-M P2(1)/C
_cod_database_code 7010491

loop_
_symmetry_equiv_pos_as_xyz
'x, y, z'
'-x, y+1/2, -z+1/2'
'-x, -y, -z'
'x, -y-1/2, z-1/2'

loop_
_atom_site_label
_atom_site_type_symbol
_atom_site_fract_x
_atom_site_fract_y
_atom_site_fract_z
_atom_site_U_iso_or_equiv
_atom_site_adp_type
_atom_site_occupancy
_atom_site_symmetry_multiplicity
_atom_site_calc_flag
_atom_site_refinement_flags
_atom_site_disorder_assembly
_atom_site_disorder_group
Li Li -0.0324(11) 0.0171(5) 0.3642(10) 0.046(2) Uani 1 1 d . . .
Si Si -0.28897(18) 0.10921(8) 0.42364(18) 0.0416(5) Uani 1 1 d . . .
N1 N -0.0898(5) 0.0779(2) 0.5122(5) 0.0373(11) Uani 1 1 d . . .
N2 N -0.0177(6) 0.0567(2) 0.1642(5) 0.0481(12) Uani 1 1 d . . .
C1 C 0.0377(6) 0.1215(3) 0.6328(6) 0.0373(13) Uani 1 1 d . . .
C2 C 0.1998(7) 0.1124(3) 0.6630(7) 0.0484(14) Uani 1 1 d . . .
H2 H 0.2218 0.0794 0.5971 0.058 Uiso 1 1 calc R . .
C3 C 0.3287(7) 0.1502(4) 0.7865(8) 0.0620(18) Uani 1 1 d . . .
H3 H 0.4376 0.1419 0.8049 0.074 Uiso 1 1 calc R . .
C4 C 0.3026(9) 0.1993(3) 0.8829(8) 0.0636(18) Uani 1 1 d . . .
H4 H 0.3917 0.2256 0.9664 0.076 Uiso 1 1 calc R . .
C5 C 0.1447(8) 0.2095(3) 0.8560(7) 0.0550(17) Uani 1 1 d . . .
H5 H 0.1244 0.2428 0.9228 0.066 Uiso 1 1 calc R . .
C6 C 0.0153(7) 0.1722(3) 0.7334(6) 0.0453(14) Uani 1 1 d . . .
H6 H -0.0929 0.181 0.7165 0.054 Uiso 1 1 calc R . .
C7 C -0.3037(7) 0.2073(3) 0.3530(7) 0.0534(16) Uani 1 1 d . . .
H7A H -0.2353 0.2387 0.4466 0.08 Uiso 1 1 calc R . .
H7B H -0.4183 0.2237 0.3036 0.08 Uiso 1 1 calc R . .
H7C H -0.2649 0.2105 0.2722 0.08 Uiso 1 1 calc R . .
C8 C -0.3936(7) 0.1054(4) 0.5528(7) 0.0580(16) Uani 1 1 d . . .
H8C H -0.5051 0.1254 0.4912 0.087 Uiso 1 1 calc R . .
H8B H -0.3309 0.1346 0.6519 0.087 Uiso 1 1 calc R . .
H8A H -0.3993 0.0544 0.5827 0.087 Uiso 1 1 calc R . .
C9 C -0.4214(7) 0.0520(3) 0.2402(7) 0.0543(16) Uani 1 1 d . . .
H9C H -0.4268 0.0018 0.2748 0.081 Uiso 1 1 calc R . .
H9B H -0.3741 0.0515 0.166 0.081 Uiso 1 1 calc R . .
H9A H -0.5324 0.0729 0.1839 0.081 Uiso 1 1 calc R . .
C10 C -0.0161(7) -0.0072(3) 0.0719(6) 0.0484(15) Uani 1 1 d . . .
H10B H -0.1236 -0.0323 0.0298 0.058 Uiso 1 1 calc R . .
H10A H 0.0692 -0.0415 0.1478 0.058 Uiso 1 1 calc R . .
C11 C 0.1430(9) 0.0946(4) 0.2399(9) 0.074(2) Uani 1 1 d . . .
H11C H 0.2285 0.061 0.3147 0.111 Uiso 1 1 calc R . .
H11B H 0.1379 0.1375 0.3005 0.111 Uiso 1 1 calc R . .
H11A H 0.1691 0.1104 0.1546 0.111 Uiso 1 1 calc R . .
C12 C -0.1493(10) 0.1094(4) 0.0623(9) 0.090(3) Uani 1 1 d . . .
H12C H -0.1324 0.1262 -0.0284 0.135 Uiso 1 1 calc R . .
H12B H -0.1457 0.1516 0.129 0.135 Uiso 1 1 calc R . .
H12A H -0.2567 0.0853 0.0189 0.135 Uiso 1 1 calc R . .

loop_
_atom_site_aniso_label
_atom_site_aniso_U_11
_atom_site_aniso_U_22
_atom_site_aniso_U_33
_atom_site_aniso_U_23
_atom_site_aniso_U_13
_atom_site_aniso_U_12
Li 0.053(6) 0.046(5) 0.037(5) 0.002(4) 0.021(4) 0.010(4)
Si 0.0384(9) 0.0378(9) 0.0415(9) 0.0003(7) 0.0133(7) 0.0019(7)
N1 0.038(2) 0.035(2) 0.037(2) -0.0011(19) 0.017(2) -0.0009(19)
N2 0.059(3) 0.045(3) 0.039(3) 0.004(2) 0.022(2) 0.011(2)
C1 0.044(3) 0.029(3) 0.033(3) 0.007(2) 0.014(2) 0.002(2)
C2 0.044(3) 0.046(3) 0.048(3) -0.003(3) 0.016(3) -0.005(3)
C3 0.041(4) 0.060(4) 0.068(4) -0.002(3) 0.013(3) -0.001(3)
C4 0.058(4) 0.052(4) 0.053(4) -0.006(3) 0.004(3) -0.011(3)
C5 0.069(5) 0.039(3) 0.046(3) -0.004(3) 0.019(3) -0.007(3)
C6 0.047(3) 0.041(3) 0.041(3) -0.002(3) 0.015(3) -0.006(3)
C7 0.056(4) 0.044(3) 0.052(4) 0.004(3) 0.019(3) 0.010(3)
C8 0.047(3) 0.059(4) 0.062(4) 0.000(3) 0.021(3) -0.001(3)
C9 0.046(3) 0.050(4) 0.049(3) -0.003(3) 0.008(3) 0.001(3)
C10 0.062(4) 0.040(3) 0.044(3) 0.007(3) 0.026(3) 0.001(3)
C11 0.097(5) 0.065(5) 0.072(5) -0.017(4) 0.051(4) -0.018(4)
C12 0.127(7) 0.091(5) 0.073(5) 0.035(4) 0.066(5) 0.060(5)

loop_
_atom_type_symbol
_atom_type_description
_atom_type_scat_dispersion_real
_atom_type_scat_dispersion_imag
_atom_type_scat_source
C C 0.0033 0.0016 'International Tables Vol C Tables 4.2.6.8 and 6.1.1.4'
H H 0 0 'International Tables Vol C Tables 4.2.6.8 and 6.1.1.4'
Li Li -0.0003 0.0001 'International Tables Vol C Tables 4.2.6.8 and 6.1.1.4'
N N 0.0061 0.0033 'International Tables Vol C Tables 4.2.6.8 and 6.1.1.4'
Si Si 0.0817 0.0704 'International Tables Vol C Tables 4.2.6.8 and 6.1.1.4'

loop_
_geom_angle_atom_site_label_1
_geom_angle_atom_site_label_2
_geom_angle_atom_site_label_3
_geom_angle
_geom_angle_site_symmetry_1
_geom_angle_site_symmetry_3
_geom_angle_publ_flag
N1 Li N2 125.2(5) . . ?
N1 Li N1 109.0(4) . 3_556 ?
N2 Li N1 122.4(5) . 3_556 ?
N1 Li Li 55.6(4) . 3_556 ?
N2 Li Li 163.2(7) . 3_556 ?
N1 Li Li 53.4(4) 3_556 3_556 ?
N1 Li C1 121.7(4) . 3_556 ?
N2 Li C1 111.7(4) . 3_556 ?
N1 Li C1 34.2(2) 3_556 3_556 ?
Li Li C1 74.0(4) 3_556 3_556 ?
N1 Li C2 102.1(4) . 3_556 ?
N2 Li C2 119.4(4) . 3_556 ?
N1 Li C2 58.3(3) 3_556 3_556 ?
Li Li C2 73.8(5) 3_556 3_556 ?
C1 Li C2 30.2(2) 3_556 3_556 ?
N1 Li C11 113.6(4) . . ?
N2 Li C11 31.1(2) . . ?
N1 Li C11 112.4(4) 3_556 . ?
Li Li C11 132.2(6) 3_556 . ?
C1 Li C11 121.9(4) 3_556 . ?
C2 Li C11 143.7(4) 3_556 . ?
N1 Li Si 29.40(18) . . ?
N2 Li Si 110.7(4) . . ?
N1 Li Si 126.6(4) 3_556 . ?
Li Li Si 77.3(4) 3_556 . ?
C1 Li Si 120.5(4) 3_556 . ?
C2 Li Si 91.9(3) 3_556 . ?
C11 Li Si 116.1(3) . . ?
N1 Si C9 109.7(2) . . ?
N1 Si C8 116.4(2) . . ?
C9 Si C8 104.7(3) . . ?
N1 Si C7 111.3(2) . . ?
C9 Si C7 107.6(3) . . ?
C8 Si C7 106.6(3) . . ?
N1 Si Li 35.5(2) . . ?
C9 Si Li 76.3(3) . . ?
C8 Si Li 139.0(3) . . ?
C7 Si Li 112.1(3) . . ?
C1 N1 Si 119.2(3) . . ?
C1 N1 Li 117.1(4) . . ?
Si N1 Li 115.1(3) . . ?
C1 N1 Li 90.1(4) . 3_556 ?
Si N1 Li 135.6(4) . 3_556 ?
Li N1 Li 71.0(4) . 3_556 ?
C10 N2 C11 111.4(5) . . ?
C10 N2 C12 112.2(5) . . ?
C11 N2 C12 109.4(5) . . ?
C10 N2 Li 106.3(4) . . ?
C11 N2 Li 102.6(4) . . ?
C12 N2 Li 114.6(4) . . ?
C2 C1 C6 115.7(5) . . ?
C2 C1 N1 119.8(5) . . ?
C6 C1 N1 124.4(5) . . ?
C2 C1 Li 84.4(4) . 3_556 ?
C6 C1 Li 129.9(4) . 3_556 ?
N1 C1 Li 55.7(3) . 3_556 ?
C3 C2 C1 121.6(6) . . ?
C3 C2 Li 136.4(4) . 3_556 ?
C1 C2 Li 65.4(3) . 3_556 ?
C4 C3 C2 121.3(6) . . ?
C3 C4 C5 118.5(6) . . ?
C4 C5 C6 120.7(6) . . ?
C5 C6 C1 122.2(6) . . ?
N2 C10 C10 116.4(6) . 3 ?
N2 C11 Li 46.2(3) . . ?

loop_
_geom_bond_atom_site_label_1
_geom_bond_atom_site_label_2
_geom_bond_distance
_geom_bond_site_symmetry_2
_geom_bond_publ_flag
Li N1 2.030(10) . ?
Li N2 2.065(10) . ?
Li N1 2.088(10) 3_556 ?
Li Li 2.392(17) 3_556 ?
Li C1 2.527(10) 3_556 ?
Li C2 2.767(11) 3_556 ?
Li C11 2.790(12) . ?
Li Si 3.168(9) . ?
Si N1 1.717(4) . ?
Si C9 1.874(6) . ?
Si C8 1.874(6) . ?
Si C7 1.888(6) . ?
N1 C1 1.422(6) . ?
N1 Li 2.088(10) 3_556 ?
N2 C10 1.453(7) . ?
N2 C11 1.477(8) . ?
N2 C12 1.485(7) . ?
C1 C2 1.398(7) . ?
C1 C6 1.401(7) . ?
C1 Li 2.527(10) 3_556 ?
C2 C3 1.382(8) . ?
C2 Li 2.767(11) 3_556 ?
C3 C4 1.370(9) . ?
C4 C5 1.373(9) . ?
C5 C6 1.377(7) . ?
C10 C10 1.530(10) 3 ?
